data_1510105
loop_
_publ_author_name
'Kanatzidis, M.G.'
'Park, Y.'

_publ_section_title
;
 On the dissolution of gold in K2 Qx and Na2 Qx fluxes (Q = S, Se).
 Formation of K Au S5, K Au Se5, Cs Au Se3, K Au Se2 and Na Au Se2:
 low-dimensional Au(+) and Au(3+) compounds with poly- and
 mono-chalcogenide ligands
;
_journal_name_full 'Journal of Alloys Compd.'
_journal_page_first 137
_journal_page_last 145
_journal_paper_doi 10.1016/S0925-8388(96)03130-1
_journal_volume 257
_journal_year 1997
_chemical_formula_sum 'Au Cs Se3'
_chemical_name_systematic 'Cs (Au Se3)'
_space_group_IT_number 15
_symmetry_space_group_name_Hall '-C 2yc'
_symmetry_space_group_name_H-M 'C 1 2/c 1'
_cell_angle_alpha 90
_cell_angle_beta 112.17
_cell_angle_gamma 90
_cell_formula_units_Z 4
_cell_length_a 6.483
_cell_length_b 13.789
_cell_length_c 7.651
_cell_volume 633.388
_citation_journal_id_ASTM JALCEU
_cod_data_source_file gold_159.cif
_cod_data_source_block Au1Cs1Se3
_cod_original_cell_volume 633.3882
_cod_original_formula_sum 'Au1 Cs1 Se3'
_cod_database_code 1510105

loop_
_symmetry_equiv_pos_as_xyz
x,y,z
-x,y,-z+1/2
-x,-y,-z
x,-y,z-1/2
x+1/2,y+1/2,z
-x+1/2,y+1/2,-z+1/2
-x+1/2,-y+1/2,-z
x+1/2,-y+1/2,z-1/2

loop_
_atom_site_label
_atom_site_type_symbol
_atom_site_fract_x
_atom_site_fract_y
_atom_site_fract_z
_atom_site_occupancy
_atom_site_U_iso_or_equiv
Au1 Au+1 0 0.578 0.25 1 0.0
Se2 Se 0.5 0.695 0.25 1 0.0
Se1 Se 0.216 0.5887 0.0557 1 0.0
Cs1 Cs+1 0.5 0.6476 0.75 1 0.0
